data_1519698
loop_
_publ_author_name
'Witten, Michael R.'
'Jacobsen, Eric N.'

_publ_section_title
;
 A Simple Primary Amine Catalyst for Enantioselective \a-Hydroxylations
 and \a-Fluorinations of Branched Aldehydes.
;
_journal_issue 11
_journal_name_full 'Organic letters'
_journal_page_first 2772
_journal_page_last 2775
_journal_paper_doi 10.1021/acs.orglett.5b01193
_journal_volume 17
_journal_year 2015
_chemical_absolute_configuration ad
_chemical_formula_sum 'C10 H13 F O'
_chemical_formula_weight 168.20
_space_group_crystal_system orthorhombic
_space_group_IT_number 19
_space_group_name_Hall 'P 2ac 2ab'
_space_group_name_H-M_alt 'P 21 21 21'
_symmetry_space_group_name_Hall 'P 2ac 2ab'
_symmetry_space_group_name_H-M 'P 21 21 21'
_atom_sites_solution_hydrogens mixed
_audit_creation_method SHELXL-2014/6
_cell_angle_alpha 90
_cell_angle_beta 90
_cell_angle_gamma 90
_cell_formula_units_Z 4
_cell_length_a 5.5342(2)
_cell_length_b 11.1421(4)
_cell_length_c 14.6505(6)
_cell_measurement_reflns_used 9844
_cell_measurement_temperature 100(2)
_cell_measurement_theta_max 66.7
_cell_measurement_theta_min 4.98
_cell_volume 903.39(6)
_computing_cell_refinement 'SAINT 8.34C (Bruker-AXS, 2014)'
_computing_data_collection 'APEX2 v2014.3.0 (Bruker-AXS, 2014)'
_computing_data_reduction 'SAINT 8.34C (Bruker-AXS, 2014)'
_computing_molecular_graphics 'Bruker SHELXTL (Sheldrick, 2008)'
_computing_publication_material 'Bruker SHELXTL (Sheldrick, 2008)'
_computing_structure_refinement 'SHELXL-2014 (Sheldrick, 2008)'
_computing_structure_solution 'SHELXT-2014 (Sheldrick, 2008)'
_diffrn_ambient_temperature 100(2)
_diffrn_measured_fraction_theta_full 0.985
_diffrn_measured_fraction_theta_max 1.000
_diffrn_measurement_device_type
;
Bruker D8 goniometer with CCD area detector  
;
_diffrn_measurement_method 'omega and phi scans'
_diffrn_radiation_monochromator graphite
_diffrn_radiation_source 'I\mS microfocus tube'
_diffrn_radiation_type CuK\a
_diffrn_radiation_wavelength 1.54178
_diffrn_reflns_av_R_equivalents 0.0359
_diffrn_reflns_av_unetI/netI 0.0142
_diffrn_reflns_laue_measured_fraction_full 0.985
_diffrn_reflns_laue_measured_fraction_max 1.000
_diffrn_reflns_limit_h_max 6
_diffrn_reflns_limit_h_min -6
_diffrn_reflns_limit_k_max 13
_diffrn_reflns_limit_k_min -13
_diffrn_reflns_limit_l_max 17
_diffrn_reflns_limit_l_min -17
_diffrn_reflns_number 22169
_diffrn_reflns_point_group_measured_fraction_full 0.976
_diffrn_reflns_point_group_measured_fraction_max 0.991
_diffrn_reflns_theta_full 67.679
_diffrn_reflns_theta_max 66.666
_diffrn_reflns_theta_min 4.987
_exptl_absorpt_coefficient_mu 0.757
_exptl_absorpt_correction_T_max 0.7528
_exptl_absorpt_correction_T_min 0.6874
_exptl_absorpt_correction_type multi-scan
_exptl_absorpt_process_details sadabs
_exptl_crystal_colour colorless
_exptl_crystal_density_diffrn 1.237
_exptl_crystal_description plate
_exptl_crystal_F_000 360
_exptl_crystal_size_max 0.180
_exptl_crystal_size_mid 0.140
_exptl_crystal_size_min 0.100
_refine_diff_density_max 0.131
_refine_diff_density_min -0.135
_refine_diff_density_rms 0.029
_refine_ls_abs_structure_details
;
 Flack x determined using 596 quotients [(I+)-(I-)]/[(I+)+(I-)]
 (Parsons, Flack and Wagner, Acta Cryst. B69 (2013) 249-259).
;
_refine_ls_abs_structure_Flack 0.05(5)
_refine_ls_extinction_method none
_refine_ls_goodness_of_fit_ref 1.056
_refine_ls_hydrogen_treatment mixed
_refine_ls_matrix_type full
_refine_ls_number_parameters 115
_refine_ls_number_reflns 1597
_refine_ls_number_restraints 0
_refine_ls_restrained_S_all 1.056
_refine_ls_R_factor_all 0.0271
_refine_ls_R_factor_gt 0.0258
_refine_ls_shift/su_max 0.000
_refine_ls_shift/su_mean 0.000
_refine_ls_structure_factor_coef Fsqd
_refine_ls_weighting_details 'w=1/[\s^2^(Fo^2^)+(0.0368P)^2^+0.1674P] where P=(Fo^2^+2Fc^2^)/3'
_refine_ls_weighting_scheme calc
_refine_ls_wR_factor_gt 0.0670
_refine_ls_wR_factor_ref 0.0682
_reflns_Friedel_coverage 0.653
_reflns_friedel_fraction_full 0.963
_reflns_friedel_fraction_max 0.978
_reflns_number_gt 1534
_reflns_number_total 1597
_reflns_threshold_expression 'I > 2\s(I)'
_cod_data_source_file ol5b01193_si_002.cif
_cod_data_source_block fluoro-p-methyl
_cod_depositor_comments 'Adding full bibliography for 1519696--1519698.cif.'
_cod_database_code 1519698
_shelx_space_group_comment
;
The symmetry employed for this shelxl refinement is uniquely defined
by the following loop, which should always be used as a source of
symmetry information in preference to the above space-group names.
They are only intended as comments.
;
_shelx_estimated_absorpt_t_min 0.876
_shelx_estimated_absorpt_t_max 0.928
_shelxl_version_number 2014/6

loop_
_space_group_symop_operation_xyz
'x, y, z'
'-x+1/2, -y, z+1/2'
'-x, y+1/2, -z+1/2'
'x+1/2, -y+1/2, -z'

loop_
_atom_site_label
_atom_site_type_symbol
_atom_site_fract_x
_atom_site_fract_y
_atom_site_fract_z
_atom_site_U_iso_or_equiv
_atom_site_adp_type
_atom_site_occupancy
_atom_site_site_symmetry_order
_atom_site_calc_flag
_atom_site_refinement_flags_posn
_atom_site_refinement_flags_adp
H1A H 0.510(5) 0.260(2) -0.0006(18) 0.051(7) Uiso 1 1 d . .
C1 C 0.5729(3) 0.27062(15) 0.32337(11) 0.0235(4) Uani 1 1 d . .
H1 H 0.6764 0.2161 0.2924 0.028 Uiso 1 1 calc R U
C2 C 0.6373(3) 0.31324(16) 0.40906(11) 0.0249(4) Uani 1 1 d . .
H2 H 0.7842 0.2870 0.4360 0.030 Uiso 1 1 calc R U
C3 C 0.4913(3) 0.39345(14) 0.45611(11) 0.0228(4) Uani 1 1 d . .
C4 C 0.2774(3) 0.42973(15) 0.41476(12) 0.0265(4) Uani 1 1 d . .
H4 H 0.1743 0.4845 0.4457 0.032 Uiso 1 1 calc R U
C5 C 0.2115(3) 0.38740(15) 0.32906(11) 0.0230(4) Uani 1 1 d . .
H5 H 0.0646 0.4137 0.3021 0.028 Uiso 1 1 calc R U
C6 C 0.3582(3) 0.30704(15) 0.28249(11) 0.0197(3) Uani 1 1 d . .
C7 C 0.2900(3) 0.25925(14) 0.18906(11) 0.0204(4) Uani 1 1 d . .
C8 C 0.4587(3) 0.30928(18) 0.11716(11) 0.0281(4) Uani 1 1 d . .
H8A H 0.4566 0.3981 0.1198 0.034 Uiso 1 1 calc R U
H8B H 0.6257 0.2821 0.1297 0.034 Uiso 1 1 calc R U
C9 C 0.5653(4) 0.44056(16) 0.54850(12) 0.0315(4) Uani 1 1 d . .
H9A H 0.6895 0.3881 0.5746 0.047 Uiso 1 1 calc R U
H9B H 0.4243 0.4422 0.5890 0.047 Uiso 1 1 calc R U
H9C H 0.6300 0.5220 0.5419 0.047 Uiso 1 1 calc R U
C10 C 0.2641(4) 0.12433(15) 0.18743(12) 0.0331(4) Uani 1 1 d . .
H10A H 0.1467 0.0995 0.2338 0.050 Uiso 1 1 calc R U
H10B H 0.4209 0.0872 0.2004 0.050 Uiso 1 1 calc R U
H10C H 0.2080 0.0988 0.1270 0.050 Uiso 1 1 calc R U
O1 O 0.3881(2) 0.27065(13) 0.02825(8) 0.0327(3) Uani 1 1 d . .
F1 F 0.05776(17) 0.30499(9) 0.16625(6) 0.0277(3) Uani 1 1 d . .

loop_
_atom_site_aniso_label
_atom_site_aniso_U_11
_atom_site_aniso_U_22
_atom_site_aniso_U_33
_atom_site_aniso_U_23
_atom_site_aniso_U_13
_atom_site_aniso_U_12
C1 0.0223(8) 0.0268(8) 0.0215(8) -0.0005(7) 0.0008(7) 0.0033(7)
C2 0.0240(8) 0.0279(8) 0.0228(8) 0.0054(7) -0.0040(7) -0.0016(7)
C3 0.0282(8) 0.0219(7) 0.0181(8) 0.0012(6) -0.0011(7) -0.0056(7)
C4 0.0284(9) 0.0261(8) 0.0251(9) -0.0046(7) 0.0033(8) 0.0022(8)
C5 0.0209(8) 0.0249(8) 0.0232(8) -0.0004(7) -0.0012(7) 0.0026(7)
C6 0.0203(8) 0.0203(7) 0.0184(7) 0.0026(6) 0.0020(6) -0.0036(7)
C7 0.0162(7) 0.0247(8) 0.0203(8) 0.0007(7) -0.0009(6) 0.0002(7)
C8 0.0222(9) 0.0445(10) 0.0176(8) 0.0003(7) -0.0001(7) -0.0057(8)
C9 0.0388(10) 0.0326(9) 0.0231(9) -0.0022(8) -0.0045(8) -0.0048(9)
C10 0.0479(12) 0.0268(9) 0.0245(9) -0.0043(7) -0.0015(8) -0.0041(10)
O1 0.0239(6) 0.0577(8) 0.0164(6) -0.0041(6) 0.0015(5) -0.0015(6)
F1 0.0178(5) 0.0421(6) 0.0231(5) -0.0041(4) -0.0038(4) 0.0025(4)

loop_
_atom_type_symbol
_atom_type_description
_atom_type_scat_dispersion_real
_atom_type_scat_dispersion_imag
_atom_type_scat_source
C C 0.0181 0.0091 'International Tables Vol C Tables 4.2.6.8 and 6.1.1.4'
H H 0.0000 0.0000 'International Tables Vol C Tables 4.2.6.8 and 6.1.1.4'
F F 0.0727 0.0534 'International Tables Vol C Tables 4.2.6.8 and 6.1.1.4'
O O 0.0492 0.0322 'International Tables Vol C Tables 4.2.6.8 and 6.1.1.4'

loop_
_geom_angle_atom_site_label_1
_geom_angle_atom_site_label_2
_geom_angle_atom_site_label_3
_geom_angle
C2 C1 C6 120.57(15)
C2 C1 H1 119.7
C6 C1 H1 119.7
C3 C2 C1 121.31(16)
C3 C2 H2 119.3
C1 C2 H2 119.3
C2 C3 C4 117.82(15)
C2 C3 C9 120.76(16)
C4 C3 C9 121.41(16)
C3 C4 C5 121.24(16)
C3 C4 H4 119.4
C5 C4 H4 119.4
C6 C5 C4 120.63(16)
C6 C5 H5 119.7
C4 C5 H5 119.7
C5 C6 C1 118.43(15)
C5 C6 C7 121.64(14)
C1 C6 C7 119.93(14)
F1 C7 C10 105.51(14)
F1 C7 C8 105.19(12)
C10 C7 C8 114.45(15)
F1 C7 C6 108.13(13)
C10 C7 C6 112.79(14)
C8 C7 C6 110.18(13)
O1 C8 C7 110.79(14)
O1 C8 H8A 109.5
C7 C8 H8A 109.5
O1 C8 H8B 109.5
C7 C8 H8B 109.5
H8A C8 H8B 108.1
C3 C9 H9A 109.5
C3 C9 H9B 109.5
H9A C9 H9B 109.5
C3 C9 H9C 109.5
H9A C9 H9C 109.5
H9B C9 H9C 109.5
C7 C10 H10A 109.5
C7 C10 H10B 109.5
H10A C10 H10B 109.5
C7 C10 H10C 109.5
H10A C10 H10C 109.5
H10B C10 H10C 109.5
C8 O1 H1A 107.0(18)

loop_
_geom_bond_atom_site_label_1
_geom_bond_atom_site_label_2
_geom_bond_distance
C1 C2 1.389(2)
C1 C6 1.391(2)
C1 H1 0.9500
C2 C3 1.388(3)
C2 H2 0.9500
C3 C4 1.390(2)
C3 C9 1.508(2)
C4 C5 1.390(2)
C4 H4 0.9500
C5 C6 1.388(2)
C5 H5 0.9500
C6 C7 1.517(2)
C7 F1 1.4222(18)
C7 C10 1.510(2)
C7 C8 1.514(2)
C8 O1 1.427(2)
C8 H8A 0.9900
C8 H8B 0.9900
C9 H9A 0.9800
C9 H9B 0.9800
C9 H9C 0.9800
C10 H10A 0.9800
C10 H10B 0.9800
C10 H10C 0.9800
O1 H1A 0.81(3)

loop_
_geom_torsion_atom_site_label_1
_geom_torsion_atom_site_label_2
_geom_torsion_atom_site_label_3
_geom_torsion_atom_site_label_4
_geom_torsion
C6 C1 C2 C3 -0.4(3)
C1 C2 C3 C4 0.2(2)
C1 C2 C3 C9 -179.02(16)
C2 C3 C4 C5 -0.1(2)
C9 C3 C4 C5 179.10(16)
C3 C4 C5 C6 0.2(3)
C4 C5 C6 C1 -0.4(2)
C4 C5 C6 C7 179.81(15)
C2 C1 C6 C5 0.5(2)
C2 C1 C6 C7 -179.73(14)
C5 C6 C7 F1 -3.6(2)
C1 C6 C7 F1 176.59(13)
C5 C6 C7 C10 -119.90(18)
C1 C6 C7 C10 60.3(2)
C5 C6 C7 C8 110.84(17)
C1 C6 C7 C8 -68.95(19)
F1 C7 C8 O1 -60.29(18)
C10 C7 C8 O1 55.0(2)
C6 C7 C8 O1 -176.61(15)
